data_4068220
loop_
_publ_author_name
'Hild, Fr\'ed\'eric'
'Dagorne, Samuel'

_publ_section_title
;
 A Discrete N,O,N-Supported Gallium Amido Complex for the Intermolecular
 Hydroamination of Terminal Alkynes
;
_journal_issue 3
_journal_name_full Organometallics
_journal_page_first 1189
_journal_paper_doi 10.1021/om2012584
_journal_volume 31
_journal_year 2012
_chemical_formula_moiety 'C24 H32 Ga N3 O'
_chemical_formula_sum 'C24 H32 Ga N3 O'
_chemical_formula_weight 448.25
_chemical_name_systematic
;
 ?
;
_space_group_IT_number 2
_symmetry_cell_setting triclinic
_symmetry_space_group_name_Hall '-P 1'
_symmetry_space_group_name_H-M 'P -1'
_atom_sites_solution_hydrogens geom
_atom_sites_solution_primary direct
_atom_sites_solution_secondary difmap
_audit_creation_method SHELXL-97
_cell_angle_alpha 117.631(2)
_cell_angle_beta 95.729(2)
_cell_angle_gamma 101.957(2)
_cell_formula_units_Z 2
_cell_length_a 9.9023(4)
_cell_length_b 11.0556(4)
_cell_length_c 11.6943(4)
_cell_measurement_reflns_used 8454
_cell_measurement_temperature 173(2)
_cell_measurement_theta_max 27.485
_cell_measurement_theta_min 0.998
_cell_volume 1080.91(7)
_computing_cell_refinement 'Denzo (Nonius B.V., 1998)'
_computing_data_collection 'Collect (Nonius B.V., 1998)'
_computing_data_reduction 'Denzo (Nonius B.V., 1998)'
_computing_molecular_graphics 'PLATON 98 (Spek, 1998)'
_computing_publication_material 'SHELXL-97 (Sheldrick, 1997)'
_computing_structure_refinement 'SHELXL-97 (Sheldrick, 1997)'
_computing_structure_solution 'SHELXS-97 (Sheldrick, 1997)'
_diffrn_ambient_temperature 173(2)
_diffrn_measured_fraction_theta_full 0.990
_diffrn_measured_fraction_theta_max 0.990
_diffrn_measurement_device_type KappaCCD
_diffrn_measurement_method 'phi and omega scans'
_diffrn_radiation_monochromator graphite
_diffrn_radiation_source 'fine-focus sealed tube'
_diffrn_radiation_type MoK\a
_diffrn_radiation_wavelength 0.71073
_diffrn_reflns_av_R_equivalents 0.0569
_diffrn_reflns_av_sigmaI/netI 0.0473
_diffrn_reflns_limit_h_max 12
_diffrn_reflns_limit_h_min -12
_diffrn_reflns_limit_k_max 14
_diffrn_reflns_limit_k_min -14
_diffrn_reflns_limit_l_max 15
_diffrn_reflns_limit_l_min -14
_diffrn_reflns_number 10355
_diffrn_reflns_theta_full 27.51
_diffrn_reflns_theta_max 27.51
_diffrn_reflns_theta_min 2.02
_exptl_absorpt_coefficient_mu 1.293
_exptl_absorpt_correction_T_max 0.82652
_exptl_absorpt_correction_T_min 0.62065
_exptl_absorpt_correction_type multi-scan
_exptl_absorpt_process_details 'MULscanABS in PLATON (Spek, 2003)'
_exptl_crystal_colour colorless
_exptl_crystal_density_diffrn 1.377
_exptl_crystal_density_method 'not measured'
_exptl_crystal_description block
_exptl_crystal_F_000 472
_exptl_crystal_size_max 0.35
_exptl_crystal_size_mid 0.20
_exptl_crystal_size_min 0.15
_refine_diff_density_max 0.668
_refine_diff_density_min -1.075
_refine_diff_density_rms 0.224
_refine_ls_extinction_method none
_refine_ls_goodness_of_fit_ref 1.199
_refine_ls_hydrogen_treatment constr
_refine_ls_matrix_type full
_refine_ls_number_parameters 264
_refine_ls_number_reflns 4923
_refine_ls_number_restraints 0
_refine_ls_restrained_S_all 1.199
_refine_ls_R_factor_all 0.0456
_refine_ls_R_factor_gt 0.0354
_refine_ls_shift/su_max 0.001
_refine_ls_shift/su_mean 0.000
_refine_ls_structure_factor_coef Fsqd
_refine_ls_weighting_details 'calc w=1/[\s^2^(Fo^2^)+(0.0664P)^2^+0.3943P] where P=(Fo^2^+2Fc^2^)/3'
_refine_ls_weighting_scheme calc
_refine_ls_wR_factor_gt 0.1000
_refine_ls_wR_factor_ref 0.1241
_reflns_number_gt 4442
_reflns_number_total 4923
_reflns_threshold_expression I>2sigma(I)
_cod_data_source_file om2012584_si_002.cif
_cod_data_source_block rwhf101125
_cod_depositor_comments
;
The following automatic conversions were performed:

'_symmetry_cell_setting' value 'Triclinic' changed to 'triclinic'
according to /home/saulius/struct/CIF-dictionaries/cif_core.dic
dictionary named 'cif_core.dic' version 2.4.1 from 2010-06-29.

Automatic conversion script
Id: cif_fix_values 1715 2011-07-08 13:25:40Z adriana 
;
_cod_database_code 4068220

loop_
_symmetry_equiv_pos_as_xyz
'x, y, z'
'-x, -y, -z'

loop_
_atom_site_label
_atom_site_type_symbol
_atom_site_fract_x
_atom_site_fract_y
_atom_site_fract_z
_atom_site_U_iso_or_equiv
_atom_site_adp_type
_atom_site_occupancy
_atom_site_symmetry_multiplicity
_atom_site_calc_flag
_atom_site_refinement_flags
C1 C 0.5737(3) 0.1259(3) 0.2815(3) 0.0260(5) Uani 1 1 d .
H1 H 0.5434 0.2055 0.3491 0.031 Uiso 1 1 calc R
C2 C 0.6175(3) 0.0406(3) 0.3445(3) 0.0302(6) Uani 1 1 d .
H2A H 0.6867 -0.0077 0.3014 0.036 Uiso 1 1 calc R
H2B H 0.6596 0.1034 0.4405 0.036 Uiso 1 1 calc R
C3 C 0.4786(4) -0.0676(5) 0.3201(4) 0.0619(12) Uani 1 1 d .
H3A H 0.4964 -0.1565 0.3103 0.074 Uiso 1 1 calc R
H3B H 0.4323 -0.0286 0.3953 0.074 Uiso 1 1 calc R
C4 C 0.3900(4) -0.0959(4) 0.2005(4) 0.0615(12) Uani 1 1 d .
H4A H 0.2913 -0.1020 0.2113 0.074 Uiso 1 1 calc R
H4B H 0.3905 -0.1886 0.1265 0.074 Uiso 1 1 calc R
C5 C 0.4412(3) 0.0185(3) 0.1692(3) 0.0342(6) Uani 1 1 d .
H5A H 0.3672 0.0659 0.1670 0.041 Uiso 1 1 calc R
H5B H 0.4669 -0.0209 0.0819 0.041 Uiso 1 1 calc R
C6 C 0.6692(3) 0.2827(2) 0.1982(2) 0.0208(5) Uani 1 1 d .
C7 C 0.5469(3) 0.3287(3) 0.1976(3) 0.0268(5) Uani 1 1 d .
H7 H 0.4717 0.2958 0.2300 0.032 Uiso 1 1 calc R
C8 C 0.5343(3) 0.4213(3) 0.1505(3) 0.0304(6) Uani 1 1 d .
H8 H 0.4501 0.4497 0.1506 0.036 Uiso 1 1 calc R
C9 C 0.6410(3) 0.4730(3) 0.1037(3) 0.0320(6) Uani 1 1 d .
H9 H 0.6307 0.5362 0.0717 0.038 Uiso 1 1 calc R
C10 C 0.7642(3) 0.4310(3) 0.1043(3) 0.0274(5) Uani 1 1 d .
H10 H 0.8390 0.4649 0.0720 0.033 Uiso 1 1 calc R
C11 C 0.7767(2) 0.3401(2) 0.1519(2) 0.0199(5) Uani 1 1 d .
C12 C 1.0341(3) 0.3930(2) 0.2134(2) 0.0205(5) Uani 1 1 d .
C13 C 1.0988(3) 0.4663(3) 0.1566(3) 0.0259(5) Uani 1 1 d .
H13 H 1.0543 0.4483 0.0722 0.031 Uiso 1 1 calc R
C14 C 1.2301(3) 0.5672(3) 0.2233(3) 0.0293(6) Uani 1 1 d .
H14 H 1.2757 0.6203 0.1861 0.035 Uiso 1 1 calc R
C15 C 1.2933(3) 0.5888(3) 0.3455(3) 0.0296(6) Uani 1 1 d .
H15 H 1.3818 0.6594 0.3928 0.036 Uiso 1 1 calc R
C16 C 1.2305(3) 0.5102(3) 0.3999(3) 0.0250(5) Uani 1 1 d .
H16 H 1.2768 0.5273 0.4834 0.030 Uiso 1 1 calc R
C17 C 1.0986(3) 0.4051(2) 0.3331(2) 0.0201(5) Uani 1 1 d .
C18 C 1.0972(3) 0.3283(3) 0.4980(2) 0.0215(5) Uani 1 1 d .
H18 H 1.1153 0.4293 0.5697 0.026 Uiso 1 1 calc R
C19 C 0.9984(3) 0.2310(3) 0.5340(3) 0.0263(5) Uani 1 1 d .
H19A H 0.9352 0.2806 0.5868 0.032 Uiso 1 1 calc R
H19B H 0.9398 0.1430 0.4532 0.032 Uiso 1 1 calc R
C20 C 1.0986(3) 0.1964(3) 0.6153(3) 0.0335(6) Uani 1 1 d .
H20A H 1.1343 0.2763 0.7075 0.040 Uiso 1 1 calc R
H20B H 1.0511 0.1090 0.6163 0.040 Uiso 1 1 calc R
C21 C 1.2173(4) 0.1747(4) 0.5418(4) 0.0442(8) Uani 1 1 d .
H21A H 1.1903 0.0778 0.4634 0.053 Uiso 1 1 calc R
H21B H 1.3050 0.1880 0.6004 0.053 Uiso 1 1 calc R
C22 C 1.2386(3) 0.2882(3) 0.4999(3) 0.0298(6) Uani 1 1 d .
H22A H 1.2601 0.2501 0.4110 0.036 Uiso 1 1 calc R
H22B H 1.3179 0.3729 0.5638 0.036 Uiso 1 1 calc R
C23 C 0.7807(3) -0.1346(3) 0.0550(3) 0.0350(6) Uani 1 1 d .
H23A H 0.8030 -0.1688 -0.0325 0.053 Uiso 1 1 calc R
H23B H 0.6921 -0.1085 0.0533 0.053 Uiso 1 1 calc R
H23C H 0.7701 -0.2101 0.0782 0.053 Uiso 1 1 calc R
C24 C 1.0312(3) -0.0375(3) 0.1532(3) 0.0329(6) Uani 1 1 d .
H24A H 1.0291 -0.1158 0.1714 0.049 Uiso 1 1 calc R
H24B H 1.1038 0.0486 0.2220 0.049 Uiso 1 1 calc R
H24C H 1.0535 -0.0633 0.0665 0.049 Uiso 1 1 calc R
N1 N 0.6895(2) 0.1874(2) 0.2385(2) 0.0219(4) Uani 1 1 d .
N2 N 1.0315(2) 0.3145(2) 0.37282(19) 0.0200(4) Uani 1 1 d .
N3 N 0.8946(2) -0.0108(2) 0.1529(2) 0.0258(4) Uani 1 1 d .
O1 O 0.89872(17) 0.28940(17) 0.14980(16) 0.0197(3) Uani 1 1 d .
Ga1 Ga 0.87277(3) 0.16599(2) 0.24558(2) 0.01889(11) Uani 1 1 d .

loop_
_atom_site_aniso_label
_atom_site_aniso_U_11
_atom_site_aniso_U_22
_atom_site_aniso_U_33
_atom_site_aniso_U_23
_atom_site_aniso_U_13
_atom_site_aniso_U_12
C1 0.0177(12) 0.0355(14) 0.0283(13) 0.0208(11) 0.0038(10) 0.0030(10)
C2 0.0221(13) 0.0405(15) 0.0332(14) 0.0268(12) 0.0026(10) 0.0001(11)
C3 0.0308(17) 0.093(3) 0.078(3) 0.073(3) -0.0076(17) -0.0163(18)
C4 0.049(2) 0.052(2) 0.072(3) 0.044(2) -0.0276(18) -0.0233(17)
C5 0.0226(13) 0.0460(16) 0.0338(14) 0.0263(13) -0.0015(11) -0.0025(12)
C6 0.0210(11) 0.0189(11) 0.0182(11) 0.0074(9) 0.0000(9) 0.0042(9)
C7 0.0231(12) 0.0261(12) 0.0285(13) 0.0113(10) 0.0041(10) 0.0079(10)
C8 0.0272(13) 0.0264(13) 0.0337(14) 0.0126(11) -0.0011(11) 0.0100(11)
C9 0.0313(14) 0.0283(13) 0.0396(15) 0.0222(12) -0.0025(12) 0.0068(11)
C10 0.0283(13) 0.0267(12) 0.0284(13) 0.0168(11) 0.0014(10) 0.0047(10)
C11 0.0198(11) 0.0194(11) 0.0179(10) 0.0081(9) 0.0006(9) 0.0052(9)
C12 0.0182(11) 0.0195(11) 0.0242(11) 0.0117(9) 0.0051(9) 0.0040(9)
C13 0.0268(13) 0.0305(13) 0.0289(13) 0.0199(11) 0.0107(10) 0.0105(10)
C14 0.0267(13) 0.0297(13) 0.0414(15) 0.0248(12) 0.0143(11) 0.0065(11)
C15 0.0238(13) 0.0240(12) 0.0388(15) 0.0159(11) 0.0073(11) 0.0017(10)
C16 0.0238(12) 0.0221(11) 0.0265(12) 0.0115(10) 0.0035(10) 0.0039(10)
C17 0.0204(11) 0.0194(11) 0.0223(11) 0.0108(9) 0.0071(9) 0.0072(9)
C18 0.0225(12) 0.0216(11) 0.0196(11) 0.0108(9) 0.0027(9) 0.0048(9)
C19 0.0273(13) 0.0297(13) 0.0264(12) 0.0180(11) 0.0064(10) 0.0069(10)
C20 0.0417(16) 0.0295(14) 0.0296(14) 0.0195(12) -0.0024(12) 0.0039(12)
C21 0.0396(17) 0.0436(17) 0.064(2) 0.0371(17) 0.0060(15) 0.0168(14)
C22 0.0230(13) 0.0327(14) 0.0338(14) 0.0178(12) 0.0017(10) 0.0075(11)
C23 0.0361(15) 0.0212(12) 0.0344(14) 0.0071(11) -0.0008(12) 0.0029(11)
C24 0.0325(15) 0.0313(14) 0.0330(14) 0.0120(12) 0.0086(11) 0.0149(12)
N1 0.0189(10) 0.0255(10) 0.0259(10) 0.0168(9) 0.0054(8) 0.0050(8)
N2 0.0194(10) 0.0198(9) 0.0204(9) 0.0117(8) 0.0017(8) 0.0022(8)
N3 0.0242(11) 0.0200(10) 0.0269(11) 0.0074(8) 0.0023(8) 0.0062(8)
O1 0.0190(8) 0.0202(8) 0.0203(8) 0.0113(7) 0.0034(6) 0.0042(6)
Ga1 0.01891(16) 0.01784(15) 0.02041(16) 0.01060(11) 0.00339(10) 0.00406(11)

loop_
_atom_type_symbol
_atom_type_description
_atom_type_scat_dispersion_real
_atom_type_scat_dispersion_imag
_atom_type_scat_source
C C 0.0033 0.0016 'International Tables Vol C Tables 4.2.6.8 and 6.1.1.4'
H H 0.0000 0.0000 'International Tables Vol C Tables 4.2.6.8 and 6.1.1.4'
N N 0.0061 0.0033 'International Tables Vol C Tables 4.2.6.8 and 6.1.1.4'
O O 0.0106 0.0060 'International Tables Vol C Tables 4.2.6.8 and 6.1.1.4'
Ga Ga 0.2307 1.6083 'International Tables Vol C Tables 4.2.6.8 and 6.1.1.4'

loop_
_geom_angle_atom_site_label_1
_geom_angle_atom_site_label_2
_geom_angle_atom_site_label_3
_geom_angle
N1 C1 C2 112.6(2)
N1 C1 C5 115.0(2)
C2 C1 C5 104.1(2)
N1 C1 H1 108.3
C2 C1 H1 108.3
C5 C1 H1 108.3
C3 C2 C1 103.7(2)
C3 C2 H2A 111.0
C1 C2 H2A 111.0
C3 C2 H2B 111.0
C1 C2 H2B 111.0
H2A C2 H2B 109.0
C4 C3 C2 107.0(3)
C4 C3 H3A 110.3
C2 C3 H3A 110.3
C4 C3 H3B 110.3
C2 C3 H3B 110.3
H3A C3 H3B 108.6
C3 C4 C5 110.4(3)
C3 C4 H4A 109.6
C5 C4 H4A 109.6
C3 C4 H4B 109.6
C5 C4 H4B 109.6
H4A C4 H4B 108.1
C4 C5 C1 105.8(2)
C4 C5 H5A 110.6
C1 C5 H5A 110.6
C4 C5 H5B 110.6
C1 C5 H5B 110.6
H5A C5 H5B 108.7
N1 C6 C7 125.4(2)
N1 C6 C11 119.1(2)
C7 C6 C11 115.5(2)
C8 C7 C6 121.2(3)
C8 C7 H7 119.4
C6 C7 H7 119.4
C9 C8 C7 121.6(2)
C9 C8 H8 119.2
C7 C8 H8 119.2
C8 C9 C10 118.8(2)
C8 C9 H9 120.6
C10 C9 H9 120.6
C11 C10 C9 119.4(3)
C11 C10 H10 120.3
C9 C10 H10 120.3
C10 C11 C6 123.5(2)
C10 C11 O1 121.6(2)
C6 C11 O1 114.8(2)
C13 C12 C17 123.5(2)
C13 C12 O1 121.8(2)
C17 C12 O1 114.5(2)
C12 C13 C14 119.6(2)
C12 C13 H13 120.2
C14 C13 H13 120.2
C13 C14 C15 118.6(2)
C13 C14 H14 120.7
C15 C14 H14 120.7
C16 C15 C14 121.7(3)
C16 C15 H15 119.1
C14 C15 H15 119.1
C15 C16 C17 120.9(2)
C15 C16 H16 119.6
C17 C16 H16 119.6
N2 C17 C16 125.9(2)
N2 C17 C12 118.6(2)
C16 C17 C12 115.5(2)
N2 C18 C19 111.0(2)
N2 C18 C22 115.6(2)
C19 C18 C22 105.0(2)
N2 C18 H18 108.3
C19 C18 H18 108.3
C22 C18 H18 108.3
C20 C19 C18 104.4(2)
C20 C19 H19A 110.9
C18 C19 H19A 110.9
C20 C19 H19B 110.9
C18 C19 H19B 110.9
H19A C19 H19B 108.9
C21 C20 C19 102.7(2)
C21 C20 H20A 111.2
C19 C20 H20A 111.2
C21 C20 H20B 111.2
C19 C20 H20B 111.2
H20A C20 H20B 109.1
C20 C21 C22 104.8(2)
C20 C21 H21A 110.8
C22 C21 H21A 110.8
C20 C21 H21B 110.8
C22 C21 H21B 110.8
H21A C21 H21B 108.9
C21 C22 C18 106.2(2)
C21 C22 H22A 110.5
C18 C22 H22A 110.5
C21 C22 H22B 110.5
C18 C22 H22B 110.5
H22A C22 H22B 108.7
N3 C23 H23A 109.5
N3 C23 H23B 109.5
H23A C23 H23B 109.5
N3 C23 H23C 109.5
H23A C23 H23C 109.5
H23B C23 H23C 109.5
N3 C24 H24A 109.5
N3 C24 H24B 109.5
H24A C24 H24B 109.5
N3 C24 H24C 109.5
H24A C24 H24C 109.5
H24B C24 H24C 109.5
C6 N1 C1 117.7(2)
C6 N1 Ga1 114.28(16)
C1 N1 Ga1 127.72(16)
C17 N2 C18 118.7(2)
C17 N2 Ga1 114.68(16)
C18 N2 Ga1 126.08(15)
C24 N3 C23 112.8(2)
C24 N3 Ga1 122.99(18)
C23 N3 Ga1 123.51(18)
C12 O1 C11 117.67(17)
C12 O1 Ga1 107.05(13)
C11 O1 Ga1 106.79(13)
N3 Ga1 N1 119.16(10)
N3 Ga1 N2 117.92(9)
N1 Ga1 N2 121.67(9)
N3 Ga1 O1 115.01(9)
N1 Ga1 O1 83.89(8)
N2 Ga1 O1 82.92(7)

loop_
_geom_bond_atom_site_label_1
_geom_bond_atom_site_label_2
_geom_bond_distance
C1 N1 1.463(3)
C1 C2 1.539(4)
C1 C5 1.556(4)
C1 H1 1.0000
C2 C3 1.526(4)
C2 H2A 0.9900
C2 H2B 0.9900
C3 C4 1.435(5)
C3 H3A 0.9900
C3 H3B 0.9900
C4 C5 1.482(4)
C4 H4A 0.9900
C4 H4B 0.9900
C5 H5A 0.9900
C5 H5B 0.9900
C6 N1 1.380(3)
C6 C7 1.407(3)
C6 C11 1.408(3)
C7 C8 1.389(4)
C7 H7 0.9500
C8 C9 1.378(4)
C8 H8 0.9500
C9 C10 1.393(4)
C9 H9 0.9500
C10 C11 1.376(3)
C10 H10 0.9500
C11 O1 1.431(3)
C12 C13 1.371(3)
C12 C17 1.413(3)
C12 O1 1.427(3)
C13 C14 1.390(4)
C13 H13 0.9500
C14 C15 1.391(4)
C14 H14 0.9500
C15 C16 1.384(4)
C15 H15 0.9500
C16 C17 1.412(3)
C16 H16 0.9500
C17 N2 1.370(3)
C18 N2 1.467(3)
C18 C19 1.535(3)
C18 C22 1.556(3)
C18 H18 1.0000
C19 C20 1.529(4)
C19 H19A 0.9900
C19 H19B 0.9900
C20 C21 1.519(5)
C20 H20A 0.9900
C20 H20B 0.9900
C21 C22 1.530(4)
C21 H21A 0.9900
C21 H21B 0.9900
C22 H22A 0.9900
C22 H22B 0.9900
C23 N3 1.451(3)
C23 H23A 0.9800
C23 H23B 0.9800
C23 H23C 0.9800
C24 N3 1.444(3)
C24 H24A 0.9800
C24 H24B 0.9800
C24 H24C 0.9800
N1 Ga1 1.877(2)
N2 Ga1 1.891(2)
N3 Ga1 1.816(2)
O1 Ga1 2.1241(16)

loop_
_geom_torsion_atom_site_label_1
_geom_torsion_atom_site_label_2
_geom_torsion_atom_site_label_3
_geom_torsion_atom_site_label_4
_geom_torsion
N1 C1 C2 C3 -153.5(3)
C5 C1 C2 C3 -28.3(3)
C1 C2 C3 C4 29.2(4)
C2 C3 C4 C5 -18.4(5)
C3 C4 C5 C1 0.0(5)
N1 C1 C5 C4 141.7(3)
C2 C1 C5 C4 18.0(3)
N1 C6 C7 C8 -177.6(2)
C11 C6 C7 C8 1.7(4)
C6 C7 C8 C9 -0.6(4)
C7 C8 C9 C10 -0.1(4)
C8 C9 C10 C11 -0.4(4)
C9 C10 C11 C6 1.6(4)
C9 C10 C11 O1 177.5(2)
N1 C6 C11 C10 177.1(2)
C7 C6 C11 C10 -2.3(4)
N1 C6 C11 O1 1.0(3)
C7 C6 C11 O1 -178.43(19)
C17 C12 C13 C14 -5.5(4)
O1 C12 C13 C14 179.3(2)
C12 C13 C14 C15 1.2(4)
C13 C14 C15 C16 1.7(4)
C14 C15 C16 C17 -0.4(4)
C15 C16 C17 N2 175.2(2)
C15 C16 C17 C12 -3.5(3)
C13 C12 C17 N2 -172.3(2)
O1 C12 C17 N2 3.2(3)
C13 C12 C17 C16 6.5(3)
O1 C12 C17 C16 -178.01(19)
N2 C18 C19 C20 151.6(2)
C22 C18 C19 C20 26.0(3)
C18 C19 C20 C21 -40.2(3)
C19 C20 C21 C22 38.8(3)
C20 C21 C22 C18 -22.7(3)
N2 C18 C22 C21 -124.8(3)
C19 C18 C22 C21 -2.1(3)
C7 C6 N1 C1 1.5(4)
C11 C6 N1 C1 -177.8(2)
C7 C6 N1 Ga1 -173.10(19)
C11 C6 N1 Ga1 7.5(3)
C2 C1 N1 C6 -170.9(2)
C5 C1 N1 C6 70.1(3)
C2 C1 N1 Ga1 2.9(3)
C5 C1 N1 Ga1 -116.1(2)
C16 C17 N2 C18 2.3(3)
C12 C17 N2 C18 -179.1(2)
C16 C17 N2 Ga1 -169.76(19)
C12 C17 N2 Ga1 8.9(3)
C19 C18 N2 C17 173.1(2)
C22 C18 N2 C17 -67.5(3)
C19 C18 N2 Ga1 -15.9(3)
C22 C18 N2 Ga1 103.6(2)
C13 C12 O1 C11 -76.2(3)
C17 C12 O1 C11 108.3(2)
C13 C12 O1 Ga1 163.71(19)
C17 C12 O1 Ga1 -11.8(2)
C10 C11 O1 C12 55.8(3)
C6 C11 O1 C12 -127.9(2)
C10 C11 O1 Ga1 176.11(19)
C6 C11 O1 Ga1 -7.7(2)
C24 N3 Ga1 N1 -179.55(19)
C23 N3 Ga1 N1 11.0(3)
C24 N3 Ga1 N2 -12.1(2)
C23 N3 Ga1 N2 178.4(2)
C24 N3 Ga1 O1 83.2(2)
C23 N3 Ga1 O1 -86.3(2)
C6 N1 Ga1 N3 -124.43(17)
C1 N1 Ga1 N3 61.6(2)
C6 N1 Ga1 N2 68.65(19)
C1 N1 Ga1 N2 -105.3(2)
C6 N1 Ga1 O1 -9.14(16)
C1 N1 Ga1 O1 176.9(2)
C17 N2 Ga1 N3 102.55(17)
C18 N2 Ga1 N3 -68.8(2)
C17 N2 Ga1 N1 -90.37(18)
C18 N2 Ga1 N1 98.30(19)
C17 N2 Ga1 O1 -12.05(16)
C18 N2 Ga1 O1 176.61(19)
C12 O1 Ga1 N3 -104.54(15)
C11 O1 Ga1 N3 128.60(14)
C12 O1 Ga1 N1 136.06(14)
C11 O1 Ga1 N1 9.20(14)
C12 O1 Ga1 N2 13.02(14)
C11 O1 Ga1 N2 -113.84(14)
